data_4084836
loop_
_publ_author_name
'Nocton, Gr\'egory'
'Booth, Corwin H.'
'Maron, Laurent'
'Ricard, Louis'
'Andersen, Richard A.'

_publ_section_title
;
 Carbon--Hydrogen Bond Breaking and Making in the Open-Shell Singlet
 Molecule Cp*2Yb(4,7-Me2phen)
;
_journal_issue 23
_journal_name_full Organometallics
_journal_page_first 6819
_journal_paper_doi 10.1021/om500843z
_journal_volume 33
_journal_year 2014
_chemical_formula_moiety '2(C34 H42 N2 Yb), C7 H8'
_chemical_formula_sum 'C75 H92 N4 Yb2'
_chemical_formula_weight 1395.60
_space_group_crystal_system monoclinic
_space_group_IT_number 14
_space_group_name_Hall '-P 2yn'
_space_group_name_H-M_alt 'P 1 21/n 1'
_symmetry_space_group_name_Hall '-P 2yn'
_symmetry_space_group_name_H-M 'P 1 21/n 1'
_atom_sites_solution_hydrogens geom
_audit_creation_method SHELXL-2013
_cell_angle_alpha 90
_cell_angle_beta 96.033(3)
_cell_angle_gamma 90
_cell_formula_units_Z 2
_cell_length_a 10.021(3)
_cell_length_b 20.372(5)
_cell_length_c 15.640(4)
_cell_measurement_reflns_used 9689
_cell_measurement_temperature 150(2)
_cell_measurement_theta_max 25.37
_cell_measurement_theta_min 2.39
_cell_volume 3175.2(15)
_computing_cell_refinement 'Bruker APEX2 v.2009.1'
_computing_data_collection 'Bruker APEX2 v.2009.1'
_computing_data_reduction 'Bruker APEX2 v.2009.1'
_computing_structure_refinement 'SHELXL-97 (Sheldrick, 2008)'
_computing_structure_solution 'SHELXS-97 (Sheldrick, 2008)'
_diffrn_ambient_temperature 150(2)
_diffrn_measured_fraction_theta_full 0.999
_diffrn_measured_fraction_theta_max 0.995
_diffrn_measurement_device_type 'Brucker APEX'
_diffrn_measurement_method '\f and \w-scan'
_diffrn_radiation_monochromator graphite
_diffrn_radiation_source 'fine-focus sealed tube'
_diffrn_radiation_type MoK\a
_diffrn_radiation_wavelength 0.71073
_diffrn_reflns_av_R_equivalents 0.0235
_diffrn_reflns_av_unetI/netI 0.0133
_diffrn_reflns_Laue_measured_fraction_full 0.999
_diffrn_reflns_Laue_measured_fraction_max 0.995
_diffrn_reflns_limit_h_max 12
_diffrn_reflns_limit_h_min -12
_diffrn_reflns_limit_k_max 24
_diffrn_reflns_limit_k_min -24
_diffrn_reflns_limit_l_max 18
_diffrn_reflns_limit_l_min -18
_diffrn_reflns_number 46077
_diffrn_reflns_point_group_measured_fraction_full 0.999
_diffrn_reflns_point_group_measured_fraction_max 0.995
_diffrn_reflns_theta_full 25.242
_diffrn_reflns_theta_max 25.371
_diffrn_reflns_theta_min 1.647
_exptl_absorpt_coefficient_mu 2.973
_exptl_absorpt_correction_T_max 0.700
_exptl_absorpt_correction_T_min 0.414
_exptl_absorpt_correction_type multi-scan
_exptl_absorpt_process_details SADABS
_exptl_crystal_colour purple-red
_exptl_crystal_density_diffrn 1.460
_exptl_crystal_description block
_exptl_crystal_F_000 1420
_exptl_crystal_size_max 0.300
_exptl_crystal_size_mid 0.250
_exptl_crystal_size_min 0.120
_refine_diff_density_max 0.690
_refine_diff_density_min -0.443
_refine_diff_density_rms 0.064
_refine_ls_extinction_method none
_refine_ls_goodness_of_fit_ref 1.083
_refine_ls_hydrogen_treatment constr
_refine_ls_matrix_type full
_refine_ls_number_parameters 398
_refine_ls_number_reflns 5786
_refine_ls_number_restraints 42
_refine_ls_restrained_S_all 1.099
_refine_ls_R_factor_all 0.0218
_refine_ls_R_factor_gt 0.0189
_refine_ls_shift/su_max 0.007
_refine_ls_shift/su_mean 0.000
_refine_ls_structure_factor_coef Fsqd
_refine_ls_weighting_details 'w=1/[\s^2^(Fo^2^)+(0.0164P)^2^+4.2952P] where P=(Fo^2^+2Fc^2^)/3'
_refine_ls_weighting_scheme calc
_refine_ls_wR_factor_gt 0.0434
_refine_ls_wR_factor_ref 0.0458
_reflns_Friedel_coverage 0.000
_reflns_number_gt 5324
_reflns_number_total 5786
_reflns_threshold_expression 'I > 2\s(I)'
_cod_data_source_file om500843z_si_002.cif
_cod_data_source_block 2
_cod_depositor_comments 'Adding full bibliography for 4084836--4084838.cif.'
_cod_database_code 4084836
_publcif_datablock.id {2795900e-f9e0-482f-bda1-19daa5458c0f}

_shelx_space_group_comment
;
The symmetry employed for this shelxl refinement is uniquely defined
by the following loop, which should always be used as a source of
symmetry information in preference to the above space-group names.
They are only intended as comments.
;
_shelxl_version_number 2013-4

loop_
_space_group_symop_operation_xyz
'x, y, z'
'-x+1/2, y+1/2, -z+1/2'
'-x, -y, -z'
'x-1/2, -y-1/2, z-1/2'

loop_
_atom_site_label
_atom_site_type_symbol
_atom_site_fract_x
_atom_site_fract_y
_atom_site_fract_z
_atom_site_U_iso_or_equiv
_atom_site_adp_type
_atom_site_occupancy
_atom_site_site_symmetry_order
_atom_site_calc_flag
_atom_site_refinement_flags_posn
_atom_site_refinement_flags_adp
_atom_site_refinement_flags_occupancy
_atom_site_disorder_assembly
_atom_site_disorder_group
Yb1 Yb 0.64386(2) 0.15199(2) 0.23319(2) 0.02264(4) Uani 1 1 d . . . . .
N1 N 0.5362(2) 0.05442(10) 0.26365(13) 0.0257(4) Uani 1 1 d . . . . .
N2 N 0.4297(2) 0.14752(10) 0.15518(13) 0.0268(5) Uani 1 1 d . . . . .
C1 C 0.8874(3) 0.14352(15) 0.18518(18) 0.0371(7) Uani 1 1 d . . . . .
C2 C 0.8125(3) 0.17994(14) 0.11986(18) 0.0363(6) Uani 1 1 d . . . . .
C3 C 0.7174(3) 0.13664(15) 0.07642(17) 0.0355(6) Uani 1 1 d . . . . .
C4 C 0.7326(3) 0.07445(14) 0.11566(18) 0.0347(6) Uani 1 1 d . . . . .
C5 C 0.8373(3) 0.07885(14) 0.18289(18) 0.0355(6) Uani 1 1 d . . . . .
C6 C 1.0138(3) 0.1661(2) 0.2381(2) 0.0626(11) Uani 1 1 d . . . . .
H6A H 1.0187 0.2141 0.2368 0.094 Uiso 1 1 calc R U . . .
H6B H 1.0921 0.1475 0.2142 0.094 Uiso 1 1 calc R U . . .
H6C H 1.0125 0.1512 0.2976 0.094 Uiso 1 1 calc R U . . .
C7 C 0.8405(4) 0.24843(17) 0.0905(3) 0.0655(11) Uani 1 1 d . . . . .
H7A H 0.7555 0.2712 0.0741 0.098 Uiso 1 1 calc R U . . .
H7B H 0.8926 0.2463 0.0409 0.098 Uiso 1 1 calc R U . . .
H7C H 0.8918 0.2724 0.1374 0.098 Uiso 1 1 calc R U . . .
C8 C 0.6272(4) 0.1512(2) -0.0047(2) 0.0614(11) Uani 1 1 d . . . . .
H8A H 0.6005 0.1975 -0.0050 0.092 Uiso 1 1 calc R U . . .
H8B H 0.5471 0.1234 -0.0069 0.092 Uiso 1 1 calc R U . . .
H8C H 0.6754 0.1422 -0.0548 0.092 Uiso 1 1 calc R U . . .
C9 C 0.6573(4) 0.01286(18) 0.0869(2) 0.0598(10) Uani 1 1 d . . . . .
H9A H 0.5638 0.0239 0.0676 0.090 Uiso 1 1 calc R U . . .
H9B H 0.6602 -0.0181 0.1350 0.090 Uiso 1 1 calc R U . . .
H9C H 0.6991 -0.0072 0.0393 0.090 Uiso 1 1 calc R U . . .
C10 C 0.8937(4) 0.0243(2) 0.2410(3) 0.0656(11) Uani 1 1 d . . . . .
H10A H 0.8964 0.0383 0.3011 0.098 Uiso 1 1 calc R U . . .
H10B H 0.9847 0.0137 0.2278 0.098 Uiso 1 1 calc R U . . .
H10C H 0.8367 -0.0147 0.2318 0.098 Uiso 1 1 calc R U . . .
C11 C 0.7256(3) 0.19799(13) 0.38735(16) 0.0328(6) Uani 1 1 d . . . . .
C12 C 0.5905(3) 0.17902(13) 0.39145(17) 0.0340(6) Uani 1 1 d . . . . .
C13 C 0.5073(3) 0.22121(14) 0.33756(17) 0.0336(6) Uani 1 1 d . . . . .
C14 C 0.5907(3) 0.26687(13) 0.30073(17) 0.0323(6) Uani 1 1 d . . . . .
C15 C 0.7255(3) 0.25310(13) 0.33211(17) 0.0327(6) Uani 1 1 d . . . . .
C16 C 0.8457(4) 0.16833(17) 0.4397(2) 0.0508(8) Uani 1 1 d . . . . .
H16A H 0.9244 0.1962 0.4355 0.076 Uiso 1 1 calc R U . . .
H16B H 0.8628 0.1244 0.4177 0.076 Uiso 1 1 calc R U . . .
H16C H 0.8278 0.1651 0.5000 0.076 Uiso 1 1 calc R U . . .
C17 C 0.5415(4) 0.12830(16) 0.4508(2) 0.0537(9) Uani 1 1 d . . . . .
H17A H 0.6142 0.0974 0.4684 0.081 Uiso 1 1 calc R U . . .
H17B H 0.4655 0.1045 0.4209 0.081 Uiso 1 1 calc R U . . .
H17C H 0.5130 0.1500 0.5018 0.081 Uiso 1 1 calc R U . . .
C18 C 0.3557(3) 0.22070(19) 0.3276(2) 0.0534(9) Uani 1 1 d . . . . .
H18A H 0.3224 0.2369 0.2703 0.080 Uiso 1 1 calc R U . . .
H18B H 0.3227 0.2491 0.3714 0.080 Uiso 1 1 calc R U . . .
H18C H 0.3236 0.1758 0.3346 0.080 Uiso 1 1 calc R U . . .
C19 C 0.5457(4) 0.32470(15) 0.2448(2) 0.0488(8) Uani 1 1 d . . . . .
H19A H 0.6069 0.3305 0.2005 0.073 Uiso 1 1 calc R U . . .
H19B H 0.5463 0.3644 0.2802 0.073 Uiso 1 1 calc R U . . .
H19C H 0.4547 0.3168 0.2174 0.073 Uiso 1 1 calc R U . . .
C20 C 0.8417(3) 0.29880(17) 0.3224(2) 0.0506(8) Uani 1 1 d . . . . .
H20A H 0.8387 0.3131 0.2624 0.076 Uiso 1 1 calc R U . . .
H20B H 0.9263 0.2758 0.3390 0.076 Uiso 1 1 calc R U . . .
H20C H 0.8353 0.3372 0.3596 0.076 Uiso 1 1 calc R U . . .
C21 C 0.5876(3) 0.00713(13) 0.31828(16) 0.0302(6) Uani 1 1 d . . . . .
H21 H 0.6694 0.0162 0.3526 0.036 Uiso 1 1 calc R U . . .
C22 C 0.5296(3) -0.05297(13) 0.32737(18) 0.0350(6) Uani 1 1 d . . . . .
H22 H 0.5716 -0.0837 0.3673 0.042 Uiso 1 1 calc R U . . .
C23 C 0.4091(3) -0.06974(13) 0.27862(18) 0.0347(6) Uani 1 1 d . . . . .
C24 C 0.3507(3) -0.02148(12) 0.22086(16) 0.0283(5) Uani 1 1 d . . . . .
C25 C 0.2285(3) -0.03147(14) 0.16638(18) 0.0347(6) Uani 1 1 d . . . . .
H31 H 0.1836 -0.0724 0.1685 0.042 Uiso 1 1 calc R U . . .
C26 C 0.1748(3) 0.01539(14) 0.11203(18) 0.0344(6) Uani 1 1 d . . . . .
H32 H 0.0933 0.0065 0.0773 0.041 Uiso 1 1 calc R U . . .
C27 C 0.2376(2) 0.07795(13) 0.10554(15) 0.0273(5) Uani 1 1 d . . . . .
C28 C 0.1838(3) 0.12795(14) 0.05011(16) 0.0303(6) Uani 1 1 d . . . . .
C29 C 0.2528(3) 0.18693(14) 0.05110(17) 0.0334(6) Uani 1 1 d . . . . .
H29 H 0.2178 0.2224 0.0163 0.040 Uiso 1 1 calc R U . . .
C30 C 0.3731(3) 0.19417(13) 0.10294(17) 0.0320(6) Uani 1 1 d . . . . .
H30 H 0.4184 0.2350 0.1013 0.038 Uiso 1 1 calc R U . . .
C31 C 0.3598(2) 0.08922(12) 0.15797(15) 0.0244(5) Uani 1 1 d . . . . .
C32 C 0.4158(2) 0.03984(12) 0.21608(15) 0.0249(5) Uani 1 1 d . . . . .
C33 C 0.3473(3) -0.13509(16) 0.2878(3) 0.0529(9) Uani 1 1 d . . . . .
H34A H 0.3378 -0.1574 0.2320 0.079 Uiso 1 1 calc R U . . .
H34B H 0.2586 -0.1297 0.3080 0.079 Uiso 1 1 calc R U . . .
H34C H 0.4045 -0.1614 0.3294 0.079 Uiso 1 1 calc R U . . .
C34 C 0.0570(3) 0.11839(16) -0.00947(19) 0.0406(7) Uani 1 1 d . . . . .
H33A H -0.0168 0.1069 0.0242 0.061 Uiso 1 1 calc R U . . .
H33B H 0.0702 0.0830 -0.0501 0.061 Uiso 1 1 calc R U . . .
H33C H 0.0351 0.1591 -0.0412 0.061 Uiso 1 1 calc R U . . .
C35 C -0.1799(13) -0.0250(7) 0.5575(8) 0.108(4) Uani 0.5 1 d . U P A -1
H35A H -0.1576 -0.0373 0.6179 0.162 Uiso 0.5 1 calc R U P A -1
H35B H -0.2221 -0.0623 0.5256 0.162 Uiso 0.5 1 calc R U P A -1
H35C H -0.2422 0.0122 0.5539 0.162 Uiso 0.5 1 calc R U P A -1
C36 C -0.0578(7) -0.0065(4) 0.5205(4) 0.080(2) Uani 0.5 1 d G U P A -1
C37 C 0.0225(8) 0.0451(3) 0.5536(4) 0.094(4) Uani 0.5 1 d G U P A -1
H37 H -0.0021 0.0695 0.6013 0.112 Uiso 0.5 1 calc R U P A -1
C38 C 0.1388(8) 0.0610(4) 0.5169(6) 0.103(3) Uani 0.5 1 d G U P A -1
H38 H 0.1936 0.0962 0.5395 0.123 Uiso 0.5 1 calc R U P A -1
C39 C 0.1747(7) 0.0253(5) 0.4471(6) 0.119(4) Uani 0.5 1 d G U P A -1
H39 H 0.2542 0.0362 0.4220 0.143 Uiso 0.5 1 calc R U P A -1
C40 C 0.0944(8) -0.0262(4) 0.4140(4) 0.097(3) Uani 0.5 1 d G U P A -1
H40 H 0.1190 -0.0506 0.3663 0.117 Uiso 0.5 1 calc R U P A -1
C41 C -0.0219(7) -0.0422(3) 0.4507(4) 0.075(3) Uani 0.5 1 d G U P A -1
H41 H -0.0767 -0.0774 0.4280 0.090 Uiso 0.5 1 calc R U P A -1

loop_
_atom_site_aniso_label
_atom_site_aniso_U_11
_atom_site_aniso_U_22
_atom_site_aniso_U_33
_atom_site_aniso_U_23
_atom_site_aniso_U_13
_atom_site_aniso_U_12
Yb1 0.02358(6) 0.02301(6) 0.02106(6) -0.00035(4) 0.00104(4) -0.00156(4)
N1 0.0268(11) 0.0264(11) 0.0241(10) 0.0014(8) 0.0037(8) -0.0004(9)
N2 0.0303(11) 0.0263(11) 0.0240(10) 0.0012(8) 0.0039(9) -0.0020(9)
C1 0.0254(14) 0.0561(19) 0.0304(14) -0.0055(13) 0.0063(11) -0.0037(12)
C2 0.0443(16) 0.0339(15) 0.0329(14) 0.0001(12) 0.0144(13) -0.0036(12)
C3 0.0340(15) 0.0510(18) 0.0225(13) -0.0014(12) 0.0063(11) 0.0063(13)
C4 0.0368(15) 0.0336(15) 0.0356(14) -0.0080(12) 0.0131(12) -0.0034(12)
C5 0.0337(14) 0.0409(16) 0.0339(14) 0.0047(12) 0.0121(12) 0.0098(12)
C6 0.0278(16) 0.112(3) 0.048(2) -0.024(2) 0.0050(14) -0.0082(18)
C7 0.092(3) 0.044(2) 0.066(2) 0.0061(17) 0.036(2) -0.0115(19)
C8 0.058(2) 0.100(3) 0.0257(15) 0.0020(17) 0.0025(15) 0.024(2)
C9 0.065(2) 0.053(2) 0.066(2) -0.0337(18) 0.0314(19) -0.0175(17)
C10 0.060(2) 0.074(3) 0.066(2) 0.032(2) 0.0225(19) 0.033(2)
C11 0.0405(15) 0.0317(14) 0.0248(13) -0.0064(11) -0.0031(11) 0.0074(12)
C12 0.0483(17) 0.0275(14) 0.0273(13) -0.0025(11) 0.0095(12) 0.0004(12)
C13 0.0338(14) 0.0349(15) 0.0325(14) -0.0083(12) 0.0052(12) 0.0030(12)
C14 0.0412(15) 0.0256(13) 0.0290(13) -0.0018(11) -0.0011(12) 0.0047(11)
C15 0.0382(15) 0.0291(14) 0.0301(13) -0.0063(11) 0.0010(11) -0.0043(11)
C16 0.059(2) 0.055(2) 0.0346(16) -0.0072(14) -0.0135(15) 0.0199(16)
C17 0.088(3) 0.0407(18) 0.0364(17) 0.0010(14) 0.0273(18) -0.0005(17)
C18 0.0354(17) 0.070(2) 0.056(2) -0.0159(18) 0.0112(15) 0.0041(16)
C19 0.065(2) 0.0318(16) 0.0476(18) 0.0043(14) -0.0013(16) 0.0121(15)
C20 0.0503(19) 0.0477(19) 0.0535(19) -0.0117(15) 0.0033(15) -0.0185(15)
C21 0.0308(13) 0.0303(14) 0.0290(13) 0.0026(11) 0.0016(11) 0.0008(11)
C22 0.0389(15) 0.0293(15) 0.0368(14) 0.0083(12) 0.0033(12) 0.0033(12)
C23 0.0351(14) 0.0265(14) 0.0436(16) 0.0022(12) 0.0099(12) -0.0016(11)
C24 0.0301(13) 0.0250(13) 0.0312(13) -0.0033(10) 0.0106(11) -0.0025(10)
C25 0.0313(14) 0.0304(15) 0.0432(15) -0.0052(12) 0.0071(12) -0.0091(11)
C26 0.0262(13) 0.0415(16) 0.0355(14) -0.0068(12) 0.0025(11) -0.0067(12)
C27 0.0261(12) 0.0337(14) 0.0229(12) -0.0040(10) 0.0070(10) -0.0008(10)
C28 0.0256(13) 0.0414(15) 0.0243(12) -0.0025(11) 0.0041(10) 0.0014(11)
C29 0.0346(14) 0.0380(16) 0.0272(13) 0.0058(11) 0.0009(11) 0.0020(12)
C30 0.0345(14) 0.0288(14) 0.0322(14) 0.0038(11) 0.0017(11) -0.0029(11)
C31 0.0252(12) 0.0257(13) 0.0229(12) -0.0032(10) 0.0062(10) -0.0013(10)
C32 0.0252(12) 0.0269(13) 0.0238(12) -0.0031(10) 0.0084(10) -0.0009(10)
C33 0.0477(19) 0.0357(17) 0.074(2) 0.0109(16) 0.0019(17) -0.0068(14)
C34 0.0309(15) 0.0539(19) 0.0357(15) -0.0008(13) -0.0025(12) -0.0017(13)
C35 0.083(7) 0.145(9) 0.095(7) 0.061(7) 0.002(7) 0.021(7)
C36 0.082(5) 0.089(5) 0.065(4) 0.032(4) -0.016(4) 0.026(4)
C37 0.106(7) 0.081(6) 0.083(6) 0.024(6) -0.039(6) 0.019(6)
C38 0.095(6) 0.086(6) 0.113(6) 0.031(5) -0.057(5) -0.003(5)
C39 0.108(8) 0.127(8) 0.115(8) 0.047(7) -0.024(7) 0.019(7)
C40 0.113(6) 0.098(6) 0.076(5) 0.018(5) -0.011(5) 0.043(5)
C41 0.106(6) 0.066(5) 0.048(5) -0.005(5) -0.020(5) 0.038(5)

loop_
_atom_type_symbol
_atom_type_description
_atom_type_scat_dispersion_real
_atom_type_scat_dispersion_imag
_atom_type_scat_source
C C 0.0033 0.0016 'International Tables Vol C Tables 4.2.6.8 and 6.1.1.4'
H H 0.0000 0.0000 'International Tables Vol C Tables 4.2.6.8 and 6.1.1.4'
N N 0.0061 0.0033 'International Tables Vol C Tables 4.2.6.8 and 6.1.1.4'
Yb Yb -0.3850 5.5486 'International Tables Vol C Tables 4.2.6.8 and 6.1.1.4'

loop_
_geom_angle_atom_site_label_1
_geom_angle_atom_site_label_2
_geom_angle_atom_site_label_3
_geom_angle
N1 Yb1 N2 69.96(7)
N1 Yb1 C5 87.11(8)
N2 Yb1 C5 118.89(8)
N1 Yb1 C1 117.68(9)
N2 Yb1 C1 132.13(8)
C5 Yb1 C1 31.06(9)
N1 Yb1 C11 102.82(8)
N2 Yb1 C11 131.75(8)
C5 Yb1 C11 107.89(9)
C1 Yb1 C11 94.36(9)
N1 Yb1 C2 131.58(8)
N2 Yb1 C2 105.87(8)
C5 Yb1 C2 51.44(9)
C1 Yb1 C2 31.10(9)
C11 Yb1 C2 112.26(9)
N1 Yb1 C12 80.97(8)
N2 Yb1 C12 103.29(8)
C5 Yb1 C12 128.74(9)
C1 Yb1 C12 124.41(9)
C11 Yb1 C12 31.10(9)
C2 Yb1 C12 142.30(9)
N1 Yb1 C14 123.72(8)
N2 Yb1 C14 91.74(8)
C5 Yb1 C14 143.75(9)
C1 Yb1 C14 113.79(9)
C11 Yb1 C14 51.41(8)
C2 Yb1 C14 104.33(9)
C12 Yb1 C14 51.17(8)
N1 Yb1 C13 92.73(8)
N2 Yb1 C13 80.67(8)
C5 Yb1 C13 158.77(9)
C1 Yb1 C13 140.00(9)
C11 Yb1 C13 51.47(8)
C2 Yb1 C13 135.20(9)
C12 Yb1 C13 30.99(8)
C14 Yb1 C13 31.00(9)
N1 Yb1 C4 80.20(8)
N2 Yb1 C4 88.37(8)
C5 Yb1 C4 30.95(9)
C1 Yb1 C4 51.24(9)
C11 Yb1 C4 138.82(9)
C2 Yb1 C4 51.41(9)
C12 Yb1 C4 152.85(9)
C14 Yb1 C4 154.39(9)
C13 Yb1 C4 168.52(9)
N1 Yb1 C3 105.53(8)
N2 Yb1 C3 80.99(8)
C5 Yb1 C3 51.06(9)
C1 Yb1 C3 51.14(9)
C11 Yb1 C3 142.92(9)
C2 Yb1 C3 31.11(9)
C12 Yb1 C3 173.25(9)
C14 Yb1 C3 124.11(9)
C13 Yb1 C3 147.73(9)
C4 Yb1 C3 30.84(9)
N1 Yb1 C15 131.52(8)
N2 Yb1 C15 122.70(8)
C5 Yb1 C15 114.99(9)
C1 Yb1 C15 88.79(9)
C11 Yb1 C15 31.07(8)
C2 Yb1 C15 92.53(9)
C12 Yb1 C15 51.17(8)
C14 Yb1 C15 31.00(8)
C13 Yb1 C15 51.26(9)
C4 Yb1 C15 139.69(9)
C3 Yb1 C15 122.14(9)
C21 N1 C32 116.1(2)
C21 N1 Yb1 125.54(17)
C32 N1 Yb1 117.99(16)
C30 N2 C31 116.5(2)
C30 N2 Yb1 126.31(17)
C31 N2 Yb1 116.98(16)
C5 C1 C2 108.2(2)
C5 C1 C6 125.0(3)
C2 C1 C6 126.0(3)
C5 C1 Yb1 74.34(15)
C2 C1 Yb1 74.58(16)
C6 C1 Yb1 124.96(19)
C1 C2 C3 107.4(3)
C1 C2 C7 127.3(3)
C3 C2 C7 124.6(3)
C1 C2 Yb1 74.32(15)
C3 C2 Yb1 75.05(15)
C7 C2 Yb1 124.0(2)
C4 C3 C2 108.3(2)
C4 C3 C8 124.8(3)
C2 C3 C8 126.4(3)
C4 C3 Yb1 74.40(15)
C2 C3 Yb1 73.84(15)
C8 C3 Yb1 123.7(2)
C5 C4 C3 107.8(2)
C5 C4 C9 125.9(3)
C3 C4 C9 126.2(3)
C5 C4 Yb1 73.85(15)
C3 C4 Yb1 74.76(15)
C9 C4 Yb1 120.66(19)
C4 C5 C1 108.3(2)
C4 C5 C10 127.3(3)
C1 C5 C10 124.3(3)
C4 C5 Yb1 75.21(15)
C1 C5 Yb1 74.60(16)
C10 C5 Yb1 118.6(2)
C1 C6 H6A 109.5
C1 C6 H6B 109.5
H6A C6 H6B 109.5
C1 C6 H6C 109.5
H6A C6 H6C 109.5
H6B C6 H6C 109.5
C2 C7 H7A 109.5
C2 C7 H7B 109.5
H7A C7 H7B 109.5
C2 C7 H7C 109.5
H7A C7 H7C 109.5
H7B C7 H7C 109.5
C3 C8 H8A 109.5
C3 C8 H8B 109.5
H8A C8 H8B 109.5
C3 C8 H8C 109.5
H8A C8 H8C 109.5
H8B C8 H8C 109.5
C4 C9 H9A 109.5
C4 C9 H9B 109.5
H9A C9 H9B 109.5
C4 C9 H9C 109.5
H9A C9 H9C 109.5
H9B C9 H9C 109.5
C5 C10 H10A 109.5
C5 C10 H10B 109.5
H10A C10 H10B 109.5
C5 C10 H10C 109.5
H10A C10 H10C 109.5
H10B C10 H10C 109.5
C12 C11 C15 107.8(2)
C12 C11 C16 125.3(3)
C15 C11 C16 126.7(3)
C12 C11 Yb1 74.80(15)
C15 C11 Yb1 75.16(15)
C16 C11 Yb1 120.51(18)
C13 C12 C11 108.3(2)
C13 C12 C17 125.1(3)
C11 C12 C17 126.2(3)
C13 C12 Yb1 74.52(15)
C11 C12 Yb1 74.10(15)
C17 C12 Yb1 123.05(19)
C12 C13 C14 107.8(2)
C12 C13 C18 125.5(3)
C14 C13 C18 126.5(3)
C12 C13 Yb1 74.49(15)
C14 C13 Yb1 74.49(15)
C18 C13 Yb1 120.85(19)
C13 C14 C15 108.2(2)
C13 C14 C19 126.7(3)
C15 C14 C19 124.9(3)
C13 C14 Yb1 74.51(15)
C15 C14 Yb1 74.83(15)
C19 C14 Yb1 121.34(19)
C14 C15 C11 107.9(2)
C14 C15 C20 124.1(3)
C11 C15 C20 126.8(3)
C14 C15 Yb1 74.16(15)
C11 C15 Yb1 73.78(15)
C20 C15 Yb1 127.86(19)
C11 C16 H16A 109.5
C11 C16 H16B 109.5
H16A C16 H16B 109.5
C11 C16 H16C 109.5
H16A C16 H16C 109.5
H16B C16 H16C 109.5
C12 C17 H17A 109.5
C12 C17 H17B 109.5
H17A C17 H17B 109.5
C12 C17 H17C 109.5
H17A C17 H17C 109.5
H17B C17 H17C 109.5
C13 C18 H18A 109.5
C13 C18 H18B 109.5
H18A C18 H18B 109.5
C13 C18 H18C 109.5
H18A C18 H18C 109.5
H18B C18 H18C 109.5
C14 C19 H19A 109.5
C14 C19 H19B 109.5
H19A C19 H19B 109.5
C14 C19 H19C 109.5
H19A C19 H19C 109.5
H19B C19 H19C 109.5
C15 C20 H20A 109.5
C15 C20 H20B 109.5
H20A C20 H20B 109.5
C15 C20 H20C 109.5
H20A C20 H20C 109.5
H20B C20 H20C 109.5
N1 C21 C22 124.4(2)
N1 C21 H21 117.8
C22 C21 H21 117.8
C21 C22 C23 120.8(2)
C21 C22 H22 119.6
C23 C22 H22 119.6
C22 C23 C24 116.8(2)
C22 C23 C33 120.8(3)
C24 C23 C33 122.4(3)
C32 C24 C23 118.9(2)
C32 C24 C25 117.7(2)
C23 C24 C25 123.4(2)
C26 C25 C24 122.2(2)
C26 C25 H31 118.9
C24 C25 H31 118.9
C25 C26 C27 121.7(2)
C25 C26 H32 119.2
C27 C26 H32 119.2
C28 C27 C31 119.3(2)
C28 C27 C26 123.1(2)
C31 C27 C26 117.6(2)
C29 C28 C27 117.5(2)
C29 C28 C34 120.4(3)
C27 C28 C34 122.0(3)
C28 C29 C30 120.0(2)
C28 C29 H29 120.0
C30 C29 H29 120.0
N2 C30 C29 124.5(2)
N2 C30 H30 117.7
C29 C30 H30 117.7
N2 C31 C27 122.0(2)
N2 C31 C32 117.3(2)
C27 C31 C32 120.7(2)
N1 C32 C24 122.9(2)
N1 C32 C31 116.9(2)
C24 C32 C31 120.1(2)
C23 C33 H34A 109.5
C23 C33 H34B 109.5
H34A C33 H34B 109.5
C23 C33 H34C 109.5
H34A C33 H34C 109.5
H34B C33 H34C 109.5
C28 C34 H33A 109.5
C28 C34 H33B 109.5
H33A C34 H33B 109.5
C28 C34 H33C 109.5
H33A C34 H33C 109.5
H33B C34 H33C 109.5
C36 C35 H35A 109.5
C36 C35 H35B 109.5
H35A C35 H35B 109.5
C36 C35 H35C 109.5
H35A C35 H35C 109.5
H35B C35 H35C 109.5
C37 C36 C41 120.0
C37 C36 C35 121.7(8)
C41 C36 C35 118.3(8)
C38 C37 C36 120.0
C38 C37 H37 120.0
C36 C37 H37 120.0
C37 C38 C39 120.0
C37 C38 H38 120.0
C39 C38 H38 120.0
C40 C39 C38 120.0
C40 C39 H39 120.0
C38 C39 H39 120.0
C41 C40 C39 120.0
C41 C40 H40 120.0
C39 C40 H40 120.0
C40 C41 C36 120.0
C40 C41 H41 120.0
C36 C41 H41 120.0

loop_
_geom_bond_atom_site_label_1
_geom_bond_atom_site_label_2
_geom_bond_distance
Yb1 N1 2.335(2)
Yb1 N2 2.357(2)
Yb1 C5 2.630(3)
Yb1 C1 2.633(3)
Yb1 C11 2.636(3)
Yb1 C2 2.636(3)
Yb1 C12 2.645(3)
Yb1 C14 2.645(3)
Yb1 C13 2.645(3)
Yb1 C4 2.647(3)
Yb1 C3 2.652(3)
Yb1 C15 2.653(3)
N1 C21 1.353(3)
N1 C32 1.381(3)
N2 C30 1.340(3)
N2 C31 1.381(3)
C1 C5 1.409(4)
C1 C2 1.413(4)
C1 C6 1.510(4)
C2 C3 1.418(4)
C2 C7 1.505(4)
C3 C4 1.409(4)
C3 C8 1.507(4)
C4 C5 1.408(4)
C4 C9 1.508(4)
C5 C10 1.507(4)
C6 H6A 0.9800
C6 H6B 0.9800
C6 H6C 0.9800
C7 H7A 0.9800
C7 H7B 0.9800
C7 H7C 0.9800
C8 H8A 0.9800
C8 H8B 0.9800
C8 H8C 0.9800
C9 H9A 0.9800
C9 H9B 0.9800
C9 H9C 0.9800
C10 H10A 0.9800
C10 H10B 0.9800
C10 H10C 0.9800
C11 C12 1.416(4)
C11 C15 1.417(4)
C11 C16 1.509(4)
C12 C13 1.413(4)
C12 C17 1.505(4)
C13 C14 1.413(4)
C13 C18 1.511(4)
C14 C15 1.416(4)
C14 C19 1.508(4)
C15 C20 1.510(4)
C16 H16A 0.9800
C16 H16B 0.9800
C16 H16C 0.9800
C17 H17A 0.9800
C17 H17B 0.9800
C17 H17C 0.9800
C18 H18A 0.9800
C18 H18B 0.9800
C18 H18C 0.9800
C19 H19A 0.9800
C19 H19B 0.9800
C19 H19C 0.9800
C20 H20A 0.9800
C20 H20B 0.9800
C20 H20C 0.9800
C21 C22 1.369(4)
C21 H21 0.9500
C22 C23 1.401(4)
C22 H22 0.9500
C23 C24 1.419(4)
C23 C33 1.482(4)
C24 C32 1.415(3)
C24 C25 1.431(4)
C25 C26 1.352(4)
C25 H31 0.9500
C26 C27 1.430(4)
C26 H32 0.9500
C27 C28 1.408(4)
C27 C31 1.420(3)
C28 C29 1.385(4)
C28 C34 1.507(4)
C29 C30 1.388(4)
C29 H29 0.9500
C30 H30 0.9500
C31 C32 1.430(3)
C33 H34A 0.9800
C33 H34B 0.9800
C33 H34C 0.9800
C34 H33A 0.9800
C34 H33B 0.9800
C34 H33C 0.9800
C35 C36 1.457(11)
C35 H35A 0.9800
C35 H35B 0.9800
C35 H35C 0.9800
C36 C37 1.3900
C36 C41 1.3900
C37 C38 1.3900
C37 H37 0.9500
C38 C39 1.3900
C38 H38 0.9500
C39 C40 1.3900
C39 H39 0.9500
C40 C41 1.3900
C40 H40 0.9500
C41 H41 0.9500

loop_
_geom_torsion_atom_site_label_1
_geom_torsion_atom_site_label_2
_geom_torsion_atom_site_label_3
_geom_torsion_atom_site_label_4
_geom_torsion
C5 C1 C2 C3 -1.0(3)
C6 C1 C2 C3 169.3(3)
Yb1 C1 C2 C3 -68.36(19)
C5 C1 C2 C7 -171.6(3)
C6 C1 C2 C7 -1.2(5)
Yb1 C1 C2 C7 121.1(3)
C5 C1 C2 Yb1 67.34(19)
C6 C1 C2 Yb1 -122.3(3)
C1 C2 C3 C4 0.9(3)
C7 C2 C3 C4 171.8(3)
Yb1 C2 C3 C4 -66.99(19)
C1 C2 C3 C8 -171.9(3)
C7 C2 C3 C8 -1.0(5)
Yb1 C2 C3 C8 120.2(3)
C1 C2 C3 Yb1 67.87(19)
C7 C2 C3 Yb1 -121.2(3)
C2 C3 C4 C5 -0.4(3)
C8 C3 C4 C5 172.5(3)
Yb1 C3 C4 C5 -67.02(19)
C2 C3 C4 C9 -176.3(3)
C8 C3 C4 C9 -3.4(5)
Yb1 C3 C4 C9 117.1(3)
C2 C3 C4 Yb1 66.62(19)
C8 C3 C4 Yb1 -120.5(3)
C3 C4 C5 C1 -0.2(3)
C9 C4 C5 C1 175.7(3)
Yb1 C4 C5 C1 -67.87(19)
C3 C4 C5 C10 -177.4(3)
C9 C4 C5 C10 -1.5(5)
Yb1 C4 C5 C10 114.9(3)
C3 C4 C5 Yb1 67.64(19)
C9 C4 C5 Yb1 -116.5(3)
C2 C1 C5 C4 0.8(3)
C6 C1 C5 C4 -169.7(3)
Yb1 C1 C5 C4 68.28(19)
C2 C1 C5 C10 178.1(3)
C6 C1 C5 C10 7.6(4)
Yb1 C1 C5 C10 -114.4(3)
C2 C1 C5 Yb1 -67.50(19)
C6 C1 C5 Yb1 122.0(3)
C15 C11 C12 C13 1.3(3)
C16 C11 C12 C13 175.9(3)
Yb1 C11 C12 C13 -67.26(19)
C15 C11 C12 C17 -171.8(3)
C16 C11 C12 C17 2.7(4)
Yb1 C11 C12 C17 119.6(3)
C15 C11 C12 Yb1 68.54(18)
C16 C11 C12 Yb1 -116.9(3)
C11 C12 C13 C14 -0.6(3)
C17 C12 C13 C14 172.6(3)
Yb1 C12 C13 C14 -67.63(18)
C11 C12 C13 C18 -175.9(3)
C17 C12 C13 C18 -2.7(4)
Yb1 C12 C13 C18 117.1(3)
C11 C12 C13 Yb1 66.98(18)
C17 C12 C13 Yb1 -119.8(3)
C12 C13 C14 C15 -0.2(3)
C18 C13 C14 C15 175.0(3)
Yb1 C13 C14 C15 -67.86(18)
C12 C13 C14 C19 -174.6(3)
C18 C13 C14 C19 0.6(5)
Yb1 C13 C14 C19 117.8(3)
C12 C13 C14 Yb1 67.63(18)
C18 C13 C14 Yb1 -117.2(3)
C13 C14 C15 C11 1.0(3)
C19 C14 C15 C11 175.5(3)
Yb1 C14 C15 C11 -66.62(18)
C13 C14 C15 C20 -167.0(3)
C19 C14 C15 C20 7.4(4)
Yb1 C14 C15 C20 125.3(3)
C13 C14 C15 Yb1 67.65(18)
C19 C14 C15 Yb1 -117.9(3)
C12 C11 C15 C14 -1.4(3)
C16 C11 C15 C14 -175.9(3)
Yb1 C11 C15 C14 66.88(18)
C12 C11 C15 C20 166.2(3)
C16 C11 C15 C20 -8.3(5)
Yb1 C11 C15 C20 -125.5(3)
C12 C11 C15 Yb1 -68.30(18)
C16 C11 C15 Yb1 117.2(3)
C32 N1 C21 C22 1.2(4)
Yb1 N1 C21 C22 -171.8(2)
N1 C21 C22 C23 0.2(4)
C21 C22 C23 C24 -0.6(4)
C21 C22 C23 C33 179.2(3)
C22 C23 C24 C32 -0.3(4)
C33 C23 C24 C32 179.8(3)
C22 C23 C24 C25 179.5(3)
C33 C23 C24 C25 -0.3(4)
C32 C24 C25 C26 -0.3(4)
C23 C24 C25 C26 179.8(3)
C24 C25 C26 C27 0.2(4)
C25 C26 C27 C28 -179.5(3)
C25 C26 C27 C31 0.5(4)
C31 C27 C28 C29 -1.4(4)
C26 C27 C28 C29 178.7(2)
C31 C27 C28 C34 177.8(2)
C26 C27 C28 C34 -2.1(4)
C27 C28 C29 C30 2.5(4)
C34 C28 C29 C30 -176.7(3)
C31 N2 C30 C29 -1.6(4)
Yb1 N2 C30 C29 172.8(2)
C28 C29 C30 N2 -1.1(4)
C30 N2 C31 C27 2.7(3)
Yb1 N2 C31 C27 -172.23(17)
C30 N2 C31 C32 -177.4(2)
Yb1 N2 C31 C32 7.6(3)
C28 C27 C31 N2 -1.3(4)
C26 C27 C31 N2 178.7(2)
C28 C27 C31 C32 178.9(2)
C26 C27 C31 C32 -1.2(3)
C21 N1 C32 C24 -2.2(3)
Yb1 N1 C32 C24 171.41(18)
C21 N1 C32 C31 180.0(2)
Yb1 N1 C32 C31 -6.4(3)
C23 C24 C32 N1 1.8(4)
C25 C24 C32 N1 -178.1(2)
C23 C24 C32 C31 179.5(2)
C25 C24 C32 C31 -0.3(3)
N2 C31 C32 N1 -0.9(3)
C27 C31 C32 N1 179.0(2)
N2 C31 C32 C24 -178.8(2)
C27 C31 C32 C24 1.1(3)
C41 C36 C37 C38 0.0
C35 C36 C37 C38 179.5(10)
C36 C37 C38 C39 0.0
C37 C38 C39 C40 0.0
C38 C39 C40 C41 0.0
C39 C40 C41 C36 0.0
C37 C36 C41 C40 0.0
C35 C36 C41 C40 -179.5(10)
